data_4108735
loop_
_publ_author_name
'Jeremy M. Higgins'
'Andrew L. Schmitt'
'Ilia A. Guzei'
'Song Jin'

_publ_contact_author_address
;
Department of Chemistry
University of Wisconsin-Madison
1101 University Ave
Madison, WI  53706
USA
;
_publ_contact_author_email iguzei@chem.wisc.edu
_publ_contact_author_fax 608-262-0381
_publ_contact_author_name
;
Guzei, Ilia A. 
;
_publ_contact_author_phone 608-263-4694
_publ_section_title
;
 Higher Manganese Silicide Nanowires of Nowotny Chimney Ladder Phase
;
_journal_name_full 'Journal of the American Chemical Society'
_journal_page_first 16086
_journal_page_last 16094
_journal_paper_doi 10.1021/ja8065122
_journal_volume 130
_journal_year 2008
_chemical_formula_moiety 'C5 Cl3 Mn O5 Si'
_chemical_formula_sum 'C5 Cl3 Mn O5 Si'
_chemical_formula_weight 329.43
_chemical_name_systematic
;
 ?
;
_space_group_IT_number 14
_symmetry_cell_setting monoclinic
_symmetry_Int_Tables_number 14
_symmetry_space_group_name_Hall '-P 2ybc'
_symmetry_space_group_name_H-M 'P 1 21/c 1'
_atom_sites_solution_primary direct
_atom_sites_solution_secondary difmap
_audit_creation_method
;
manual editing of the CIF file 
created by SHELXTL Ver. 6.10
and processed with modiCIfer-03272007. 
;
_audit_update_record
;
2008-01-22 # Formatted by publCIF
;
_cell_angle_alpha 90.00
_cell_angle_beta 96.977(2)
_cell_angle_gamma 90.00
_cell_formula_units_Z 8
_cell_length_a 13.7643(5)
_cell_length_b 12.5749(4)
_cell_length_c 12.7096(4)
_cell_measurement_reflns_used 1843
_cell_measurement_temperature 102(2)
_cell_measurement_theta_max 68.3594
_cell_measurement_theta_min 6.4768
_cell_volume 2183.55(13)
_computing_cell_refinement 'SAINT Ver. 7.24A (Bruker-AXS, 2007)'
_computing_data_collection 'APEX2 Ver. 2.1-4 (Bruker-AXS, 2007)'
_computing_data_reduction 'SAINT Ver. 7.24A'
_computing_molecular_graphics SHELXTL
_computing_publication_material SHELXTL
_computing_structure_refinement SHELXTL
_computing_structure_solution 'SHELXTL (Sheldrick, 2008)'
_diffrn_ambient_temperature 102(2)
_diffrn_measured_fraction_theta_full 0.979
_diffrn_measured_fraction_theta_max 0.979
_diffrn_measurement_device_type 'Bruker SMART APEX2 area detector'
_diffrn_measurement_method '0.50\% \w and 0.5 \% \f scans'
_diffrn_radiation_monochromator graphite
_diffrn_radiation_source 'fine-focus sealed tube'
_diffrn_radiation_type Cu-K\a
_diffrn_radiation_wavelength 1.54178
_diffrn_reflns_av_R_equivalents 0.0637
_diffrn_reflns_av_sigmaI/netI 0.0207
_diffrn_reflns_limit_h_max 16
_diffrn_reflns_limit_h_min 0
_diffrn_reflns_limit_k_max 0
_diffrn_reflns_limit_k_min -15
_diffrn_reflns_limit_l_max 15
_diffrn_reflns_limit_l_min -15
_diffrn_reflns_number 73806
_diffrn_reflns_theta_full 69.89
_diffrn_reflns_theta_max 69.89
_diffrn_reflns_theta_min 3.23
_diffrn_standards_number 0
_exptl_absorpt_coefficient_mu 17.681
_exptl_absorpt_correction_T_max 0.47
_exptl_absorpt_correction_T_min 0.25
_exptl_absorpt_correction_type multi-scan
_exptl_absorpt_process_details
;
SADABS  (Bruker-AXS, 2007)
;
_exptl_crystal_colour colourless
_exptl_crystal_density_diffrn 2.004
_exptl_crystal_description block
_exptl_crystal_F_000 1280
_exptl_crystal_size_max 0.46
_exptl_crystal_size_mid 0.27
_exptl_crystal_size_min 0.24
_refine_diff_density_max 0.401
_refine_diff_density_min -0.564
_refine_diff_density_rms 0.075
_refine_ls_extinction_method none
_refine_ls_goodness_of_fit_ref 0.911
_refine_ls_matrix_type full
_refine_ls_number_parameters 271
_refine_ls_number_reflns 4051
_refine_ls_number_restraints 0
_refine_ls_restrained_S_all 0.911
_refine_ls_R_factor_all 0.0301
_refine_ls_R_factor_gt 0.0264
_refine_ls_shift/su_max 0.001
_refine_ls_shift/su_mean 0.000
_refine_ls_structure_factor_coef Fsqd
_refine_ls_weighting_details 'calc w=1/[\s^2^(Fo^2^)+(0.0544P)^2^+2.0408P] where P=(Fo^2^+2Fc^2^)/3'
_refine_ls_weighting_scheme calc
_refine_ls_wR_factor_gt 0.0696
_refine_ls_wR_factor_ref 0.0725
_reflns_number_gt 3753
_reflns_number_total 4051
_reflns_threshold_expression I>2\s(I)
_cod_data_source_file ja8065122_si_002.cif
_cod_data_source_block jin08
_cod_original_sg_symbol_Hall '-P 2ybc     '
_cod_original_sg_symbol_H-M 'P 1 21/c 1 '
_cod_database_code 4108735

loop_
_symmetry_equiv_pos_as_xyz
'x, y, z'
'-x, y+1/2, -z+1/2'
'-x, -y, -z'
'x, -y-1/2, z-1/2'

loop_
_atom_site_label
_atom_site_type_symbol
_atom_site_fract_x
_atom_site_fract_y
_atom_site_fract_z
_atom_site_U_iso_or_equiv
_atom_site_adp_type
_atom_site_occupancy
_atom_site_symmetry_multiplicity
_atom_site_calc_flag
Mn1 Mn 0.10605(3) 0.19053(3) 0.90758(3) 0.01000(10) Uani 1 1 d
Mn2 Mn 0.39337(3) 0.68777(3) 0.87475(3) 0.00997(10) Uani 1 1 d
Cl1 Cl -0.03371(4) 0.42002(4) 0.77648(5) 0.02233(14) Uani 1 1 d
Cl2 Cl 0.19585(4) 0.40244(4) 0.73665(5) 0.02057(13) Uani 1 1 d
Cl3 Cl 0.13810(4) 0.47966(4) 0.96467(5) 0.01983(13) Uani 1 1 d
Cl4 Cl 0.31371(4) 0.90104(4) 0.67725(5) 0.01999(13) Uani 1 1 d
Cl5 Cl 0.53845(4) 0.91744(4) 0.79316(5) 0.02093(14) Uani 1 1 d
Cl6 Cl 0.35695(4) 0.97672(4) 0.92254(5) 0.01962(13) Uani 1 1 d
Si1 Si 0.10125(4) 0.36772(5) 0.84753(5) 0.01236(13) Uani 1 1 d
Si2 Si 0.40021(4) 0.86505(4) 0.81751(5) 0.01173(13) Uani 1 1 d
O1 O 0.11274(12) -0.03154(13) 0.99319(14) 0.0201(4) Uani 1 1 d
O2 O -0.09248(12) 0.15912(14) 0.78596(14) 0.0192(4) Uani 1 1 d
O3 O 0.19887(12) 0.13174(13) 0.71375(13) 0.0190(4) Uani 1 1 d
O4 O 0.30559(13) 0.24318(14) 1.01661(15) 0.0225(4) Uani 1 1 d
O5 O 0.01299(12) 0.27613(14) 1.09136(14) 0.0206(4) Uani 1 1 d
O6 O 0.38915(13) 0.46465(13) 0.95703(14) 0.0196(4) Uani 1 1 d
O7 O 0.29719(12) 0.63160(13) 0.65721(13) 0.0192(4) Uani 1 1 d
O8 O 0.58678(12) 0.65051(13) 0.79486(14) 0.0189(4) Uani 1 1 d
O9 O 0.49547(13) 0.77119(14) 1.07918(14) 0.0206(4) Uani 1 1 d
O10 O 0.20057(12) 0.74805(14) 0.94509(15) 0.0213(4) Uani 1 1 d
C1 C 0.11090(16) 0.05192(19) 0.96071(19) 0.0148(5) Uani 1 1 d
C2 C -0.01762(17) 0.17041(17) 0.83177(19) 0.0137(5) Uani 1 1 d
C3 C 0.16353(16) 0.15271(18) 0.78648(18) 0.0136(4) Uani 1 1 d
C4 C 0.22952(17) 0.22351(18) 0.97565(18) 0.0139(4) Uani 1 1 d
C5 C 0.04799(16) 0.24314(18) 1.02224(19) 0.0148(5) Uani 1 1 d
C6 C 0.38927(16) 0.54893(18) 0.92522(18) 0.0142(5) Uani 1 1 d
C7 C 0.33245(16) 0.65190(18) 0.73995(19) 0.0142(5) Uani 1 1 d
C8 C 0.51431(16) 0.66470(17) 0.82486(18) 0.0125(4) Uani 1 1 d
C9 C 0.45700(17) 0.73878(17) 1.00210(19) 0.0147(5) Uani 1 1 d
C10 C 0.27276(17) 0.72419(17) 0.91838(18) 0.0142(5) Uani 1 1 d

loop_
_atom_site_aniso_label
_atom_site_aniso_U_11
_atom_site_aniso_U_22
_atom_site_aniso_U_33
_atom_site_aniso_U_23
_atom_site_aniso_U_13
_atom_site_aniso_U_12
Mn1 0.00864(18) 0.00813(17) 0.01313(19) 0.00074(12) 0.00093(14) -0.00035(12)
Mn2 0.00910(18) 0.00791(17) 0.01296(19) 0.00033(12) 0.00158(14) 0.00010(12)
Cl1 0.0169(3) 0.0155(3) 0.0326(3) 0.0049(2) -0.0052(2) 0.0031(2)
Cl2 0.0246(3) 0.0164(3) 0.0222(3) 0.0020(2) 0.0093(2) -0.0046(2)
Cl3 0.0244(3) 0.0126(3) 0.0224(3) -0.0044(2) 0.0027(2) -0.0027(2)
Cl4 0.0254(3) 0.0147(3) 0.0185(3) 0.0022(2) -0.0032(2) 0.0047(2)
Cl5 0.0150(3) 0.0149(3) 0.0340(3) 0.0055(2) 0.0073(2) -0.0019(2)
Cl6 0.0271(3) 0.0121(3) 0.0207(3) -0.0026(2) 0.0073(2) 0.0025(2)
Si1 0.0120(3) 0.0092(3) 0.0158(3) 0.0008(2) 0.0013(2) -0.0002(2)
Si2 0.0121(3) 0.0086(3) 0.0147(3) 0.0007(2) 0.0025(2) 0.0005(2)
O1 0.0207(9) 0.0134(9) 0.0265(9) 0.0064(7) 0.0035(7) 0.0005(7)
O2 0.0128(9) 0.0200(8) 0.0237(9) 0.0021(7) -0.0016(7) -0.0040(7)
O3 0.0179(8) 0.0205(9) 0.0191(9) -0.0011(7) 0.0046(7) 0.0025(7)
O4 0.0136(9) 0.0246(9) 0.0280(10) -0.0020(7) -0.0024(8) -0.0024(7)
O5 0.0189(9) 0.0239(9) 0.0195(9) -0.0023(7) 0.0049(7) 0.0004(7)
O6 0.0213(9) 0.0135(9) 0.0241(9) 0.0051(7) 0.0032(7) 0.0000(7)
O7 0.0183(9) 0.0189(8) 0.0195(9) -0.0007(7) -0.0013(7) -0.0016(7)
O8 0.0137(8) 0.0189(8) 0.0244(9) -0.0027(7) 0.0038(7) 0.0000(7)
O9 0.0190(9) 0.0219(9) 0.0201(9) -0.0027(7) -0.0008(7) -0.0016(7)
O10 0.0141(9) 0.0207(9) 0.0302(10) -0.0029(7) 0.0072(8) 0.0008(7)
C1 0.0087(10) 0.0175(12) 0.0179(11) -0.0011(9) 0.0007(9) -0.0003(8)
C2 0.0149(12) 0.0090(10) 0.0182(12) 0.0013(8) 0.0067(10) 0.0000(8)
C3 0.0107(10) 0.0112(10) 0.0180(12) 0.0008(9) -0.0015(9) -0.0016(8)
C4 0.0130(12) 0.0125(11) 0.0168(11) 0.0012(9) 0.0044(9) 0.0010(8)
C5 0.0098(11) 0.0145(11) 0.0195(12) 0.0036(9) -0.0008(9) -0.0011(8)
C6 0.0109(11) 0.0165(12) 0.0152(11) -0.0018(9) 0.0019(9) -0.0014(8)
C7 0.0096(10) 0.0124(10) 0.0211(12) 0.0019(9) 0.0049(9) 0.0012(8)
C8 0.0127(11) 0.0076(10) 0.0161(11) 0.0000(8) -0.0020(9) -0.0004(8)
C9 0.0125(11) 0.0116(10) 0.0205(12) 0.0032(9) 0.0045(10) 0.0017(8)
C10 0.0152(12) 0.0090(10) 0.0178(11) 0.0006(9) -0.0003(9) -0.0020(8)

loop_
_atom_type_symbol
_atom_type_description
_atom_type_scat_dispersion_real
_atom_type_scat_dispersion_imag
_atom_type_scat_source
C C 0.0181 0.0091 'International Tables Vol C Tables 4.2.6.8 and 6.1.1.4'
O O 0.0492 0.0322 'International Tables Vol C Tables 4.2.6.8 and 6.1.1.4'
Si Si 0.2541 0.3302 'International Tables Vol C Tables 4.2.6.8 and 6.1.1.4'
Cl Cl 0.3639 0.7018 'International Tables Vol C Tables 4.2.6.8 and 6.1.1.4'
Mn Mn -0.5299 2.8052 'International Tables Vol C Tables 4.2.6.8 and 6.1.1.4'

loop_
_geom_angle_atom_site_label_1
_geom_angle_atom_site_label_2
_geom_angle_atom_site_label_3
_geom_angle
_geom_angle_publ_flag
C4 Mn1 C5 90.66(10) yes
C4 Mn1 C1 92.84(10) yes
C5 Mn1 C1 92.78(10) yes
C4 Mn1 C2 174.19(10) yes
C5 Mn1 C2 90.06(10) yes
C1 Mn1 C2 92.89(10) yes
C4 Mn1 C3 89.17(10) yes
C5 Mn1 C3 173.78(10) yes
C1 Mn1 C3 93.44(10) yes
C2 Mn1 C3 89.49(10) yes
C4 Mn1 Si1 85.85(7) yes
C5 Mn1 Si1 85.40(7) yes
C1 Mn1 Si1 177.74(8) yes
C2 Mn1 Si1 88.45(7) yes
C3 Mn1 Si1 88.39(7) yes
C9 Mn2 C6 93.12(10) yes
C9 Mn2 C7 173.31(10) yes
C6 Mn2 C7 93.46(10) yes
C9 Mn2 C10 89.93(10) yes
C6 Mn2 C10 93.58(10) yes
C7 Mn2 C10 90.88(10) yes
C9 Mn2 C8 90.24(10) yes
C6 Mn2 C8 92.10(10) yes
C7 Mn2 C8 88.31(10) yes
C10 Mn2 C8 174.30(10) yes
C9 Mn2 Si2 84.83(7) yes
C6 Mn2 Si2 177.90(7) yes
C7 Mn2 Si2 88.60(7) yes
C10 Mn2 Si2 85.98(7) yes
C8 Mn2 Si2 88.37(7) yes
Cl3 Si1 Cl1 103.09(3) yes
Cl3 Si1 Cl2 103.08(3) yes
Cl1 Si1 Cl2 103.90(4) yes
Cl3 Si1 Mn1 114.61(3) yes
Cl1 Si1 Mn1 115.49(3) yes
Cl2 Si1 Mn1 115.06(3) yes
Cl4 Si2 Cl5 104.14(4) yes
Cl4 Si2 Cl6 103.07(3) yes
Cl5 Si2 Cl6 102.80(3) yes
Cl4 Si2 Mn2 115.69(3) yes
Cl5 Si2 Mn2 114.83(3) yes
Cl6 Si2 Mn2 114.68(3) yes
O1 C1 Mn1 179.2(2) ?
O2 C2 Mn1 179.4(2) ?
O3 C3 Mn1 178.7(2) ?
O4 C4 Mn1 179.3(2) ?
O5 C5 Mn1 179.2(2) ?
O6 C6 Mn2 178.3(2) ?
O7 C7 Mn2 178.3(2) ?
O8 C8 Mn2 179.8(2) ?
O9 C9 Mn2 179.1(2) ?
O10 C10 Mn2 178.7(2) ?

loop_
_geom_bond_atom_site_label_1
_geom_bond_atom_site_label_2
_geom_bond_distance
_geom_bond_publ_flag
Mn1 C4 1.858(2) yes
Mn1 C5 1.866(2) yes
Mn1 C1 1.867(2) yes
Mn1 C2 1.868(2) yes
Mn1 C3 1.875(2) yes
Mn1 Si1 2.3536(7) yes
Mn2 C9 1.858(3) yes
Mn2 C6 1.863(2) yes
Mn2 C7 1.869(2) yes
Mn2 C10 1.870(2) yes
Mn2 C8 1.874(2) yes
Mn2 Si2 2.3504(6) yes
Cl1 Si1 2.0714(8) yes
Cl2 Si1 2.0780(8) yes
Cl3 Si1 2.0668(8) yes
Cl4 Si2 2.0699(8) yes
Cl5 Si2 2.0722(8) yes
Cl6 Si2 2.0740(8) yes
O1 C1 1.127(3) ?
O2 C2 1.129(3) ?
O3 C3 1.127(3) ?
O4 C4 1.138(3) ?
O5 C5 1.131(3) ?
O6 C6 1.134(3) ?
O7 C7 1.133(3) ?
O8 C8 1.125(3) ?
O9 C9 1.131(3) ?
O10 C10 1.129(3) ?

loop_
_geom_torsion_atom_site_label_1
_geom_torsion_atom_site_label_2
_geom_torsion_atom_site_label_3
_geom_torsion_atom_site_label_4
_geom_torsion
C4 Mn1 Si1 Cl3 -49.58(8)
C5 Mn1 Si1 Cl3 41.42(8)
C1 Mn1 Si1 Cl3 5.2(18)
C2 Mn1 Si1 Cl3 131.60(8)
C3 Mn1 Si1 Cl3 -138.86(7)
C4 Mn1 Si1 Cl1 -169.20(8)
C5 Mn1 Si1 Cl1 -78.20(8)
C1 Mn1 Si1 Cl1 -114.5(18)
C2 Mn1 Si1 Cl1 11.98(8)
C3 Mn1 Si1 Cl1 101.52(7)
C4 Mn1 Si1 Cl2 69.69(8)
C5 Mn1 Si1 Cl2 160.69(8)
C1 Mn1 Si1 Cl2 124.4(18)
C2 Mn1 Si1 Cl2 -109.13(8)
C3 Mn1 Si1 Cl2 -19.60(7)
C9 Mn2 Si2 Cl4 -167.03(8)
C6 Mn2 Si2 Cl4 -155(2)
C7 Mn2 Si2 Cl4 14.24(7)
C10 Mn2 Si2 Cl4 -76.74(8)
C8 Mn2 Si2 Cl4 102.59(8)
C9 Mn2 Si2 Cl5 71.55(8)
C6 Mn2 Si2 Cl5 84(2)
C7 Mn2 Si2 Cl5 -107.18(7)
C10 Mn2 Si2 Cl5 161.84(8)
C8 Mn2 Si2 Cl5 -18.83(8)
C9 Mn2 Si2 Cl6 -47.20(8)
C6 Mn2 Si2 Cl6 -35(2)
C7 Mn2 Si2 Cl6 134.06(7)
C10 Mn2 Si2 Cl6 43.08(8)
C8 Mn2 Si2 Cl6 -137.59(8)
C4 Mn1 C1 O1 129(17)
C5 Mn1 C1 O1 38(17)
C2 Mn1 C1 O1 -52(17)
C3 Mn1 C1 O1 -142(17)
Si1 Mn1 C1 O1 74(17)
C4 Mn1 C2 O2 -33(21)
C5 Mn1 C2 O2 64(20)
C1 Mn1 C2 O2 157(20)
C3 Mn1 C2 O2 -110(20)
Si1 Mn1 C2 O2 -22(20)
C4 Mn1 C3 O3 -54(10)
C5 Mn1 C3 O3 35(10)
C1 Mn1 C3 O3 -147(10)
C2 Mn1 C3 O3 121(10)
Si1 Mn1 C3 O3 32(10)
C5 Mn1 C4 O4 170(100)
C1 Mn1 C4 O4 77(21)
C2 Mn1 C4 O4 -93(21)
C3 Mn1 C4 O4 -16(21)
Si1 Mn1 C4 O4 -104(21)
C4 Mn1 C5 O5 76(16)
C1 Mn1 C5 O5 169(100)
C2 Mn1 C5 O5 -99(16)
C3 Mn1 C5 O5 -13(17)
Si1 Mn1 C5 O5 -10(16)
C9 Mn2 C6 O6 -45(7)
C7 Mn2 C6 O6 134(7)
C10 Mn2 C6 O6 -135(7)
C8 Mn2 C6 O6 46(7)
Si2 Mn2 C6 O6 -57(8)
C9 Mn2 C7 O7 35(8)
C6 Mn2 C7 O7 -135(7)
C10 Mn2 C7 O7 132(7)
C8 Mn2 C7 O7 -43(7)
Si2 Mn2 C7 O7 46(7)
C9 Mn2 C8 O8 124(100)
C6 Mn2 C8 O8 31(84)
C7 Mn2 C8 O8 -62(84)
C10 Mn2 C8 O8 -144(100)
Si2 Mn2 C8 O8 -151(100)
C6 Mn2 C9 O9 -166(100)
C7 Mn2 C9 O9 24(14)
C10 Mn2 C9 O9 -73(13)
C8 Mn2 C9 O9 101(13)
Si2 Mn2 C9 O9 13(13)
C9 Mn2 C10 O10 53(10)
C6 Mn2 C10 O10 146(10)
C7 Mn2 C10 O10 -120(10)
C8 Mn2 C10 O10 -38(10)
Si2 Mn2 C10 O10 -32(10)
